data_2217027
loop_
_publ_author_name
'Fang-Fang Jian'
'Li-Ming Wang'
'Li Du'
'Jing Wang'

_publ_section_title
;
 <i>N</i>-(4-Aminophenyl)-1,8-naphthalimide hemihydrate
;
_journal_coeditor_code EZ2108
_journal_issue 1
_journal_name_full 'Acta Crystallographica Section E'
_journal_page_first o263
_journal_page_last o263
_journal_paper_doi 10.1107/S160053680706583X
_journal_volume 64
_journal_year 2008
_chemical_formula_iupac 'C18 H12 N2 O2, 0.5H2 O'
_chemical_formula_moiety 'C18 H12 N2 O2, 0.5H2 O'
_chemical_formula_sum 'C18 H13 N2 O2.5'
_chemical_formula_weight 297.31
_chemical_melting_point 286
_chemical_name_systematic
;
N-(4-Aminophenyl)-1,8-naphthalimide hemihydrate
;
_space_group_IT_number 41
_symmetry_cell_setting orthorhombic
_symmetry_space_group_name_Hall 'A 2 -2ab'
_symmetry_space_group_name_H-M 'A b a 2'
_atom_sites_solution_hydrogens geom
_atom_sites_solution_primary direct
_atom_sites_solution_secondary difmap
_audit_creation_method SHELXL-97
_cell_angle_alpha 90.00
_cell_angle_beta 90.00
_cell_angle_gamma 90.00
_cell_formula_units_Z 8
_cell_length_a 22.926(5)
_cell_length_b 17.930(4)
_cell_length_c 6.8360(10)
_cell_measurement_reflns_used 512
_cell_measurement_temperature 295(2)
_cell_measurement_theta_max 22
_cell_measurement_theta_min 2
_cell_volume 2810.0(10)
_computing_cell_refinement 'CAD-4 Software (Enraf--Nonius, 1989)'
_computing_data_collection 'CAD-4 Software (Enraf--Nonius, 1989)'
_computing_data_reduction 'NRCVAX (Gabe <i>et al.</i>,  1989)'
_computing_molecular_graphics 'SHELXTL/PC (Sheldrick, 1990)'
_computing_publication_material 'WinGX (Farrugia, 1999)'
_computing_structure_refinement 'SHELXL97 (Sheldrick, 1997)'
_computing_structure_solution 'SHELXS97 (Sheldrick, 1997)'
_diffrn_ambient_temperature 295(2)
_diffrn_measured_fraction_theta_full 0.999
_diffrn_measured_fraction_theta_max 0.999
_diffrn_measurement_device_type 'Enraf--Nonius CAD-4'
_diffrn_measurement_method \w
_diffrn_radiation_monochromator graphite
_diffrn_radiation_source 'fine-focus sealed tube'
_diffrn_radiation_type MoK\a
_diffrn_radiation_wavelength 0.71073
_diffrn_reflns_av_R_equivalents 0.0266
_diffrn_reflns_av_sigmaI/netI 0.0298
_diffrn_reflns_limit_h_max 23
_diffrn_reflns_limit_h_min -27
_diffrn_reflns_limit_k_max 21
_diffrn_reflns_limit_k_min -20
_diffrn_reflns_limit_l_max 7
_diffrn_reflns_limit_l_min -8
_diffrn_reflns_number 5656
_diffrn_reflns_theta_full 24.99
_diffrn_reflns_theta_max 24.99
_diffrn_reflns_theta_min 2.27
_diffrn_standards_decay_% 0
_diffrn_standards_interval_count 200
_diffrn_standards_number 3
_exptl_absorpt_coefficient_mu 0.096
_exptl_absorpt_correction_type none
_exptl_crystal_colour yellow
_exptl_crystal_density_diffrn 1.406
_exptl_crystal_density_method 'not measured'
_exptl_crystal_description block
_exptl_crystal_F_000 1240
_exptl_crystal_size_max 0.40
_exptl_crystal_size_mid 0.40
_exptl_crystal_size_min 0.20
_refine_diff_density_max 0.237
_refine_diff_density_min -0.211
_refine_ls_extinction_method none
_refine_ls_goodness_of_fit_ref 1.331
_refine_ls_hydrogen_treatment constr
_refine_ls_matrix_type full
_refine_ls_number_parameters 204
_refine_ls_number_reflns 1359
_refine_ls_number_restraints 1
_refine_ls_restrained_S_all 1.331
_refine_ls_R_factor_all 0.0716
_refine_ls_R_factor_gt 0.0691
_refine_ls_shift/su_max 0.000
_refine_ls_shift/su_mean 0.000
_refine_ls_structure_factor_coef Fsqd
_refine_ls_weighting_details 'calc w=1/[\s^2^(Fo^2^)+(0.062P)^2^+2.2916P] where P=(Fo^2^+2Fc^2^)/3'
_refine_ls_weighting_scheme calc
_refine_ls_wR_factor_gt 0.1623
_refine_ls_wR_factor_ref 0.1637
_reflns_number_gt 1308
_reflns_number_total 1359
_reflns_threshold_expression I>2\s(I)
_cod_data_source_file ez2108.cif
_cod_data_source_block I
_cod_depositor_comments
;
The following automatic conversions were performed:
'_symmetry_cell_setting' value 'Orthorhombic' changed to 'orthorhombic'
according to '/home/saulius/struct/CIF-dictionaries/cif_core.dic'
dictionary named 'cif_core.dic' version 2.4.1 from 2010-06-29.

Automatic conversion script
Id: cif_fix_enum 1527 2010-12-29 10:47:43Z saulius 

The following automatic conversions were performed:

'_symmetry_cell_setting' value 'Orthorhombic' changed to
'orthorhombic' according to
/home/saulius/struct/CIF-dictionaries/cif_core.dic dictionary named
'cif_core.dic' version 2.4.1 from 2010-06-29.

Automatic conversion script
Id: cif_fix_values 1715 2011-07-08 13:25:40Z adriana 
;
_cod_original_sg_symbol_Hall 'A2 -2ac'
_cod_database_code 2217027
_cod_database_fobs_code 2217027

loop_
_symmetry_equiv_pos_as_xyz
'x, y, z'
'-x, -y, z'
'x+1/2, -y+1/2, z'
'-x+1/2, y+1/2, z'
'x, y+1/2, z+1/2'
'-x, -y+1/2, z+1/2'
'x+1/2, -y+1, z+1/2'
'-x+1/2, y+1, z+1/2'

loop_
_atom_site_type_symbol
_atom_site_label
_atom_site_fract_x
_atom_site_fract_y
_atom_site_fract_z
_atom_site_U_iso_or_equiv
_atom_site_adp_type
_atom_site_calc_flag
_atom_site_refinement_flags
_atom_site_occupancy
O O1 0.42928(16) 0.07821(19) 0.8275(7) 0.0704(12) Uani d . 1
O O2 0.27279(15) 0.22571(18) 0.9326(8) 0.0675(12) Uani d . 1
N N1 0.35109(17) 0.15181(19) 0.8761(6) 0.0447(10) Uani d . 1
N N2 0.4972(2) 0.3999(3) 0.9511(11) 0.095(2) Uani d . 1
H H2A 0.5002 0.4314 0.8566 0.115 Uiso calc R 1
H H2B 0.5170 0.4064 1.0567 0.115 Uiso calc R 1
C C1 0.2903(2) 0.1646(3) 0.8953(8) 0.0502(13) Uani d . 1
C C2 0.2527(2) 0.0997(2) 0.8651(7) 0.0481(12) Uani d . 1
C C3 0.1932(2) 0.1090(3) 0.8646(8) 0.0609(15) Uani d . 1
H H3A 0.1772 0.1563 0.8800 0.073 Uiso calc R 1
C C4 0.1569(3) 0.0475(4) 0.8411(10) 0.080(2) Uani d . 1
H H4A 0.1167 0.0543 0.8394 0.096 Uiso calc R 1
C C5 0.1787(3) -0.0214(4) 0.8208(10) 0.080(2) Uani d . 1
H H5A 0.1533 -0.0616 0.8090 0.096 Uiso calc R 1
C C6 0.2396(3) -0.0341(3) 0.8168(9) 0.0641(16) Uani d . 1
C C7 0.2649(4) -0.1041(3) 0.7944(10) 0.082(2) Uani d . 1
H H7A 0.2409 -0.1457 0.7839 0.099 Uiso calc R 1
C C8 0.3234(4) -0.1134(3) 0.7875(11) 0.083(2) Uani d . 1
H H8A 0.3391 -0.1610 0.7732 0.100 Uiso calc R 1
C C9 0.3604(3) -0.0517(3) 0.8017(9) 0.0669(16) Uani d . 1
H H9A 0.4005 -0.0581 0.7927 0.080 Uiso calc R 1
C C10 0.3376(3) 0.0183(3) 0.8289(8) 0.0538(13) Uani d . 1
C C11 0.2765(2) 0.0281(3) 0.8369(8) 0.0509(12) Uani d . 1
C C12 0.3765(2) 0.0826(2) 0.8410(8) 0.0512(13) Uani d . 1
C C13 0.3889(2) 0.2158(3) 0.8965(9) 0.0522(14) Uani d . 1
C C14 0.4212(2) 0.2260(3) 1.0623(10) 0.0602(15) Uani d . 1
H H14A 0.4190 0.1914 1.1632 0.072 Uiso calc R 1
C C15 0.4569(3) 0.2869(3) 1.0813(11) 0.0629(15) Uani d . 1
H H15A 0.4787 0.2932 1.1949 0.075 Uiso calc R 1
C C16 0.4609(2) 0.3390(3) 0.9330(10) 0.0577(14) Uani d . 1
C C17 0.4289(2) 0.3279(3) 0.7643(9) 0.0565(14) Uani d . 1
H H17A 0.4319 0.3619 0.6619 0.068 Uiso calc R 1
C C18 0.3928(2) 0.2670(3) 0.7466(9) 0.0544(14) Uani d . 1
H H18A 0.3710 0.2603 0.6332 0.065 Uiso calc R 1
O O1W 0.5000 0.0000 0.0917(13) 0.089(2) Uani d S 1
H H1W1 0.4830 0.0421 0.0966 0.107 Uiso d PR 0.50
H H2W1 0.5239 0.0012 -0.0033 0.107 Uiso d PR 0.50

loop_
_atom_site_aniso_label
_atom_site_aniso_U_11
_atom_site_aniso_U_22
_atom_site_aniso_U_33
_atom_site_aniso_U_12
_atom_site_aniso_U_13
_atom_site_aniso_U_23
O1 0.055(2) 0.063(2) 0.094(3) 0.0129(17) 0.011(3) 0.010(2)
O2 0.067(2) 0.0447(18) 0.091(3) 0.0124(16) -0.001(3) 0.000(2)
N1 0.053(2) 0.0357(18) 0.046(2) -0.0006(16) -0.004(2) 0.0032(18)
N2 0.102(4) 0.079(3) 0.106(5) -0.039(3) -0.022(4) 0.011(4)
C1 0.055(3) 0.045(2) 0.050(3) 0.009(2) -0.003(3) 0.005(2)
C2 0.055(3) 0.055(2) 0.034(3) -0.004(2) -0.004(2) 0.010(2)
C3 0.063(3) 0.078(4) 0.042(3) -0.004(3) -0.004(3) 0.009(3)
C4 0.065(4) 0.116(5) 0.060(4) -0.028(4) -0.001(3) 0.021(4)
C5 0.097(5) 0.087(4) 0.056(4) -0.044(4) -0.012(4) 0.018(4)
C6 0.090(5) 0.059(3) 0.043(3) -0.027(3) -0.005(3) 0.013(3)
C7 0.136(7) 0.052(3) 0.058(4) -0.030(4) -0.018(4) 0.013(3)
C8 0.142(7) 0.042(3) 0.065(4) 0.002(4) -0.006(5) -0.001(3)
C9 0.102(4) 0.047(3) 0.052(4) 0.008(3) 0.001(3) 0.001(3)
C10 0.079(4) 0.037(2) 0.045(3) 0.003(2) 0.006(3) 0.011(2)
C11 0.072(3) 0.048(3) 0.032(2) -0.007(2) -0.002(3) 0.008(2)
C12 0.060(3) 0.043(3) 0.050(3) 0.010(2) 0.001(3) 0.007(2)
C13 0.053(3) 0.038(2) 0.066(4) 0.004(2) 0.001(3) 0.004(3)
C14 0.063(3) 0.055(3) 0.063(4) -0.002(3) -0.015(3) 0.012(3)
C15 0.061(3) 0.058(3) 0.071(4) -0.006(3) -0.016(3) -0.003(3)
C16 0.053(3) 0.045(3) 0.075(4) -0.007(2) 0.000(3) -0.007(3)
C17 0.067(3) 0.039(2) 0.063(4) -0.003(2) -0.006(3) 0.012(3)
C18 0.059(3) 0.044(3) 0.060(4) 0.000(2) -0.007(3) 0.001(3)
O1W 0.098(5) 0.093(4) 0.078(4) 0.028(4) 0.000 0.000

loop_
_atom_type_symbol
_atom_type_description
_atom_type_scat_dispersion_real
_atom_type_scat_dispersion_imag
_atom_type_scat_source
C C 0.0033 0.0016 'International Tables Vol C Tables 4.2.6.8 and 6.1.1.4'
H H 0.0000 0.0000 'International Tables Vol C Tables 4.2.6.8 and 6.1.1.4'
N N 0.0061 0.0033 'International Tables Vol C Tables 4.2.6.8 and 6.1.1.4'
O O 0.0106 0.0060 'International Tables Vol C Tables 4.2.6.8 and 6.1.1.4'

loop_
_geom_angle_atom_site_label_1
_geom_angle_atom_site_label_2
_geom_angle_atom_site_label_3
_geom_angle
C12 N1 C1 124.8(4)
C12 N1 C13 118.3(4)
C1 N1 C13 116.9(4)
C16 N2 H2A 120.0
C16 N2 H2B 120.0
H2A N2 H2B 120.0
O2 C1 N1 119.8(4)
O2 C1 C2 124.2(5)
N1 C1 C2 115.9(4)
C3 C2 C11 119.6(5)
C3 C2 C1 119.2(5)
C11 C2 C1 121.1(5)
C2 C3 C4 119.9(6)
C2 C3 H3A 120.1
C4 C3 H3A 120.1
C5 C4 C3 121.3(6)
C5 C4 H4A 119.4
C3 C4 H4A 119.4
C4 C5 C6 121.2(6)
C4 C5 H5A 119.4
C6 C5 H5A 119.4
C7 C6 C11 118.5(6)
C7 C6 C5 123.9(6)
C11 C6 C5 117.6(5)
C8 C7 C6 121.9(6)
C8 C7 H7A 119.1
C6 C7 H7A 119.1
C7 C8 C9 120.1(6)
C7 C8 H8A 120.0
C9 C8 H8A 120.0
C10 C9 C8 120.2(7)
C10 C9 H9A 119.9
C8 C9 H9A 119.9
C9 C10 C11 119.8(5)
C9 C10 C12 119.8(5)
C11 C10 C12 120.3(4)
C6 C11 C2 120.3(5)
C6 C11 C10 119.5(5)
C2 C11 C10 120.2(5)
O1 C12 N1 119.2(4)
O1 C12 C10 123.5(4)
N1 C12 C10 117.3(4)
C14 C13 C18 119.5(5)
C14 C13 N1 120.8(5)
C18 C13 N1 119.7(5)
C13 C14 C15 120.6(6)
C13 C14 H14A 119.7
C15 C14 H14A 119.7
C14 C15 C16 120.5(6)
C14 C15 H15A 119.7
C16 C15 H15A 119.7
N2 C16 C17 120.6(6)
N2 C16 C15 120.6(6)
C17 C16 C15 118.8(5)
C18 C17 C16 120.4(5)
C18 C17 H17A 119.8
C16 C17 H17A 119.8
C17 C18 C13 120.2(5)
C17 C18 H18A 119.9
C13 C18 H18A 119.9
H1W1 O1W H2W1 107.7

loop_
_geom_bond_atom_site_label_1
_geom_bond_atom_site_label_2
_geom_bond_distance
_geom_bond_publ_flag
O1 C12 1.217(6) y
O2 C1 1.194(6) y
N1 C12 1.391(6) ?
N1 C1 1.419(6) ?
N1 C13 1.445(6) ?
N2 C16 1.379(6) ?
N2 H2A 0.8600 ?
N2 H2B 0.8600 ?
C1 C2 1.462(7) ?
C2 C3 1.375(8) ?
C2 C11 1.408(7) ?
C3 C4 1.391(8) ?
C3 H3A 0.9300 ?
C4 C5 1.340(9) ?
C4 H4A 0.9300 ?
C5 C6 1.416(9) ?
C5 H5A 0.9300 ?
C6 C7 1.391(8) ?
C6 C11 1.406(6) ?
C7 C8 1.353(10) ?
C7 H7A 0.9300 ?
C8 C9 1.397(9) ?
C8 H8A 0.9300 ?
C9 C10 1.372(7) ?
C9 H9A 0.9300 ?
C10 C11 1.413(7) ?
C10 C12 1.461(7) ?
C13 C14 1.366(8) ?
C13 C18 1.379(7) ?
C14 C15 1.371(7) ?
C14 H14A 0.9300 ?
C15 C16 1.381(8) ?
C15 H15A 0.9300 ?
C16 C17 1.381(8) ?
C17 C18 1.375(7) ?
C17 H17A 0.9300 ?
C18 H18A 0.9300 ?
O1W H1W1 0.8501 ?
O1W H2W1 0.8501 ?

loop_
_geom_hbond_atom_site_label_D
_geom_hbond_atom_site_label_H
_geom_hbond_atom_site_label_A
_geom_hbond_site_symmetry_A
_geom_hbond_distance_DH
_geom_hbond_distance_HA
_geom_hbond_distance_DA
_geom_hbond_angle_DHA
_geom_hbond_publ_flag
N2 H2A O1W 5 0.86 2.19 3.046(6) 171.5 y
N2 H2B O1 6_655 0.86 2.24 3.099(5) 178.4 y
O1W H1W1 O1 1_554 0.85 2.30 2.800(5) 117.6 y
O1W H2W1 O1 2_654 0.85 2.12 2.800(5) 136.4 y
C15 H15A Cg1 6 0.93 2.96 . 139.88 y
